data_1518305
loop_
_publ_author_name
'Baumann, Marcus'
'Baxendale, Ian R.'

_publ_section_title
;
 Sustainable Synthesis of Thioimidazoles via Carbohydrate-Based
 Multicomponent Reactions.
;
_journal_issue 23
_journal_name_full 'Organic letters'
_journal_page_first 6076
_journal_paper_doi 10.1021/ol502845h
_journal_volume 16
_journal_year 2014
_chemical_absolute_configuration ad
_chemical_formula_moiety 'C12 H14 N2 O2 S'
_chemical_formula_sum 'C12 H14 N2 O2 S'
_chemical_formula_weight 250.31
_chemical_name_systematic
;
 ?
;
_space_group_crystal_system monoclinic
_space_group_IT_number 4
_space_group_name_Hall 'P 2yb'
_space_group_name_H-M_alt 'P 1 21 1'
_symmetry_space_group_name_Hall 'P 2yb'
_symmetry_space_group_name_H-M 'P 1 21 1'
_atom_sites_solution_hydrogens difmap
_atom_sites_solution_primary direct
_audit_creation_date 2013-09-11
_audit_creation_method
;
Olex2 1.2-alpha
(compiled 2013.09.09 svn.r2778 for OlexSys, GUI svn.r4591)
;
_cell_angle_alpha 90
_cell_angle_beta 90.420(2)
_cell_angle_gamma 90
_cell_formula_units_Z 2
_cell_length_a 6.6247(4)
_cell_length_b 4.8406(3)
_cell_length_c 17.9155(10)
_cell_measurement_reflns_used 5092
_cell_measurement_temperature 120
_cell_measurement_theta_max 32.63
_cell_measurement_theta_min 3.08
_cell_volume 574.49(6)
_computing_cell_refinement 'APEX2 v.2013.4_1 (Bruker, 2013)'
_computing_data_collection 'APEX2 v.2013.4_1 (Bruker, 2013)'
_computing_data_reduction 'SAINT v8.30C (Bruker, 2013)'
_computing_molecular_graphics
;
O. V. Dolomanov, L. J. Bourhis, R. J. Gildea, J. A. K. Howard and H. Puschmann,
OLEX2: a complete structure solution, refinement and analysis program.
J. Appl. Cryst. (2009). 42, 339-341.
;
_computing_publication_material
;
O. V. Dolomanov, L. J. Bourhis, R. J. Gildea, J. A. K. Howard and H. Puschmann,
OLEX2: a complete structure solution, refinement and analysis program.
J. Appl. Cryst. (2009). 42, 339-341.
;
_computing_structure_refinement
;
SHELXTL 2013/2 multi-CPU version, G.M. Sheldrick, Acta Cryst.
(2008). A64, 112-122
;
_computing_structure_solution
;
SHELXS, G.M. Sheldrick, Acta Cryst.
(2008). A64, 112-122
;
_diffrn_ambient_temperature 120
_diffrn_detector_type 'Bruker PHOTON 100 CMOS'
_diffrn_measured_fraction_theta_full 0.995
_diffrn_measured_fraction_theta_max 0.988
_diffrn_measurement_device '3-circle area detector diffractometer'
_diffrn_measurement_device_type 'Bruker D8 Venture'
_diffrn_measurement_method \w-scan
_diffrn_radiation_monochromator 'focusing mirrors'
_diffrn_radiation_probe x-ray
_diffrn_radiation_type MoK\a
_diffrn_radiation_wavelength 0.71073
_diffrn_reflns_av_R_equivalents 0.0227
_diffrn_reflns_av_unetI/netI 0.0352
_diffrn_reflns_Laue_measured_fraction_full 0.995
_diffrn_reflns_Laue_measured_fraction_max 0.988
_diffrn_reflns_limit_h_max 9
_diffrn_reflns_limit_h_min -10
_diffrn_reflns_limit_k_max 7
_diffrn_reflns_limit_k_min -7
_diffrn_reflns_limit_l_max 25
_diffrn_reflns_limit_l_min -27
_diffrn_reflns_number 7430
_diffrn_reflns_point_group_measured_fraction_full 0.996
_diffrn_reflns_point_group_measured_fraction_max 0.985
_diffrn_reflns_theta_full 30.000
_diffrn_reflns_theta_max 32.635
_diffrn_reflns_theta_min 2.274
_diffrn_source 'ImuS microsource'
_diffrn_source_current 1.0
_diffrn_source_power 0.05
_diffrn_source_target Mo
_diffrn_source_voltage 50.0
_diffrn_standards_number 0
_exptl_absorpt_coefficient_mu 0.273
_exptl_absorpt_correction_T_max 0.7464
_exptl_absorpt_correction_T_min 0.6859
_exptl_absorpt_correction_type multi-scan
_exptl_absorpt_process_details
;
SADABS-2012/1 (Bruker,2012) was used for absorption correction.
wR2(int) was 0.1096 before and 0.0398 after correction.
The Ratio of minimum to maximum transmission is 0.9189.
The \l/2 correction factor is 0.0015.
;
_exptl_crystal_colour colourless
_exptl_crystal_colour_primary colourless
_exptl_crystal_density_diffrn 1.447
_exptl_crystal_description tablet
_exptl_crystal_F_000 264
_exptl_crystal_size_max 0.28
_exptl_crystal_size_mid 0.28
_exptl_crystal_size_min 0.12
_refine_diff_density_max 0.380
_refine_diff_density_min -0.201
_refine_diff_density_rms 0.057
_refine_ls_abs_structure_details
;
 Flack x determined using 1687 quotients [(I+)-(I-)]/[(I+)+(I-)]
 (Parsons and Flack (2004), Acta Cryst. A60, s61). By hole-in-one fit to all 
 intensities, x=0.03(7).
;
_refine_ls_abs_structure_Flack 0.02(3)
_refine_ls_extinction_method none
_refine_ls_goodness_of_fit_ref 1.063
_refine_ls_hydrogen_treatment refall
_refine_ls_matrix_type full
_refine_ls_number_parameters 210
_refine_ls_number_reflns 4142
_refine_ls_number_restraints 1
_refine_ls_restrained_S_all 1.063
_refine_ls_R_factor_all 0.0354
_refine_ls_R_factor_gt 0.0325
_refine_ls_shift/su_max 0.001
_refine_ls_shift/su_mean 0.000
_refine_ls_structure_factor_coef Fsqd
_refine_ls_weighting_details
;
 w=1/[\s^2^(Fo^2^)+(0.0430P)^2^+0.0510P]
 where P=(Fo^2^+2Fc^2^)/3
;
_refine_ls_weighting_scheme calc
_refine_ls_wR_factor_gt 0.0776
_refine_ls_wR_factor_ref 0.0794
_reflns_Friedel_coverage 0.809
_reflns_Friedel_fraction_full 0.997
_reflns_Friedel_fraction_max 0.980
_reflns_number_gt 3926
_reflns_number_total 4142
_reflns_threshold_expression 'I > 2\s(I)'
_cod_data_source_file ol502845h_si_003.cif
_cod_data_source_block 13srv231
_cod_depositor_comments
;
The following automatic conversions were performed:

'_diffrn_radiation_probe' value 'X-ray' changed to 'x-ray' according
to
/home/saulius/struct/COD-crude-data--automatic-downloads/rss-feeds/ACS/lib/dictionaries/cif_core.dic
dictionary named 'cif_core.dic' version 2.4.2 from 2011-04-26.

Automatic conversion script
Id: cif_fix_values 2935 2014-11-11 08:27:57Z andrius 

 Adding full bibliography for 1518305--1518306.cif.
;
_cod_database_code 1518305
_shelxl_version_number 2013-2
_shelx_space_group_comment
;
The symmetry employed for this shelxl refinement is uniquely defined
by the following loop, which should always be used as a source of
symmetry information in preference to the above space-group names.
They are only intended as comments.
;
_computing.bruker_data_scaling 'SADABS V2012/1 (Bruker AXS Inc.)'

_olex2_refinement_description
;
;

loop_
_space_group_symop_operation_xyz
'x, y, z'
'-x, y+1/2, -z'

loop_
_atom_site_label
_atom_site_type_symbol
_atom_site_fract_x
_atom_site_fract_y
_atom_site_fract_z
_atom_site_U_iso_or_equiv
_atom_site_adp_type
_atom_site_occupancy
_atom_site_site_symmetry_order
_atom_site_calc_flag
S S 0.29548(5) -0.11794(9) 0.26939(2) 0.01885(10) Uani 1 1 d
O1 O 0.66999(16) 0.3603(3) 0.46671(6) 0.0183(2) Uani 1 1 d
O2 O 1.01381(19) 0.5861(3) 0.39317(7) 0.0227(3) Uani 1 1 d
H2 H 1.072(3) 0.638(6) 0.3585(14) 0.021(6) Uiso 1 1 d
N1 N 0.4089(2) 0.2267(3) 0.38121(8) 0.0177(3) Uani 1 1 d
H1 H 0.306(4) 0.192(7) 0.4063(15) 0.038(8) Uiso 1 1 d
N2 N 0.61490(19) 0.2227(3) 0.28633(7) 0.0132(2) Uani 1 1 d
C1 C 0.4438(2) 0.1147(3) 0.31349(8) 0.0137(3) Uani 1 1 d
C2 C 0.5552(2) 0.4351(3) 0.40291(8) 0.0156(3) Uani 1 1 d
H2A H 0.495(4) 0.602(6) 0.4123(14) 0.027(6) Uiso 1 1 d
C3 C 0.7009(2) 0.4334(3) 0.33540(8) 0.0129(3) Uani 1 1 d
H3 H 0.700(3) 0.611(5) 0.3078(12) 0.013(5) Uiso 1 1 d
C4 C 0.9035(2) 0.3488(4) 0.37056(8) 0.0156(3) Uani 1 1 d
H4 H 0.970(4) 0.238(6) 0.3369(14) 0.031(7) Uiso 1 1 d
C5 C 0.8367(3) 0.1968(4) 0.43991(9) 0.0187(3) Uani 1 1 d
H5A H 0.793(4) 0.007(6) 0.4266(15) 0.036(7) Uiso 1 1 d
H5B H 0.945(3) 0.199(5) 0.4751(12) 0.019(5) Uiso 1 1 d
C6 C 0.7158(2) 0.1321(3) 0.21849(8) 0.0144(3) Uani 1 1 d
H6A H 0.634(3) -0.008(5) 0.1980(11) 0.012(5) Uiso 1 1 d
H6B H 0.846(3) 0.049(6) 0.2323(13) 0.023(6) Uiso 1 1 d
C7 C 0.7452(2) 0.3627(4) 0.16294(7) 0.0149(2) Uani 1 1 d
C8 C 0.9358(3) 0.4767(4) 0.15245(10) 0.0210(3) Uani 1 1 d
H8 H 1.057(3) 0.413(6) 0.1817(12) 0.023(6) Uiso 1 1 d
C9 C 0.9629(3) 0.6845(4) 0.09950(11) 0.0280(4) Uani 1 1 d
H9 H 1.087(4) 0.759(7) 0.0919(16) 0.044(8) Uiso 1 1 d
C10 C 0.8018(4) 0.7752(4) 0.05686(11) 0.0308(4) Uani 1 1 d
H10 H 0.829(4) 0.898(9) 0.0197(16) 0.055(8) Uiso 1 1 d
C11 C 0.6120(3) 0.6625(4) 0.06722(10) 0.0271(4) Uani 1 1 d
H11 H 0.505(4) 0.719(7) 0.0391(16) 0.045(8) Uiso 1 1 d
C12 C 0.5831(3) 0.4572(4) 0.12035(9) 0.0201(3) Uani 1 1 d
H12 H 0.448(3) 0.387(7) 0.1296(12) 0.026(5) Uiso 1 1 d

loop_
_atom_site_aniso_label
_atom_site_aniso_U_11
_atom_site_aniso_U_22
_atom_site_aniso_U_33
_atom_site_aniso_U_23
_atom_site_aniso_U_13
_atom_site_aniso_U_12
S 0.01450(15) 0.02222(18) 0.01983(17) -0.00255(16) -0.00024(11) -0.00331(15)
O1 0.0187(5) 0.0256(6) 0.0104(4) -0.0003(5) 0.0005(3) 0.0014(5)
O2 0.0195(6) 0.0307(7) 0.0180(6) -0.0063(5) 0.0026(4) -0.0086(5)
N1 0.0132(6) 0.0246(7) 0.0154(6) -0.0024(5) 0.0038(5) -0.0015(5)
N2 0.0148(5) 0.0144(5) 0.0105(5) -0.0011(4) 0.0010(4) -0.0005(4)
C1 0.0117(6) 0.0157(6) 0.0138(6) 0.0015(5) -0.0005(5) 0.0023(5)
C2 0.0150(6) 0.0190(7) 0.0127(6) -0.0020(5) 0.0007(5) 0.0030(5)
C3 0.0145(6) 0.0139(7) 0.0103(6) -0.0005(5) 0.0007(4) 0.0010(5)
C4 0.0138(6) 0.0195(8) 0.0136(6) -0.0046(6) -0.0001(4) 0.0027(6)
C5 0.0208(7) 0.0196(7) 0.0158(7) 0.0008(6) -0.0042(5) 0.0052(6)
C6 0.0187(7) 0.0137(6) 0.0108(6) -0.0009(5) 0.0024(5) 0.0013(5)
C7 0.0203(6) 0.0140(6) 0.0103(5) -0.0018(6) 0.0029(4) -0.0015(6)
C8 0.0226(8) 0.0193(7) 0.0210(7) -0.0035(6) 0.0069(6) -0.0032(6)
C9 0.0337(10) 0.0210(8) 0.0296(9) -0.0038(7) 0.0178(8) -0.0076(7)
C10 0.0581(14) 0.0177(8) 0.0168(8) 0.0019(6) 0.0135(8) -0.0033(8)
C11 0.0450(11) 0.0214(8) 0.0148(7) 0.0019(6) -0.0045(7) 0.0023(8)
C12 0.0264(8) 0.0199(7) 0.0139(6) 0.0006(5) -0.0024(6) -0.0014(6)

loop_
_atom_type_symbol
_atom_type_description
_atom_type_scat_dispersion_real
_atom_type_scat_dispersion_imag
_atom_type_scat_source
C C 0.0033 0.0016 'International Tables Vol C Tables 4.2.6.8 and 6.1.1.4'
H H 0.0000 0.0000 'International Tables Vol C Tables 4.2.6.8 and 6.1.1.4'
N N 0.0061 0.0033 'International Tables Vol C Tables 4.2.6.8 and 6.1.1.4'
O O 0.0106 0.0060 'International Tables Vol C Tables 4.2.6.8 and 6.1.1.4'
S S 0.1246 0.1234 'International Tables Vol C Tables 4.2.6.8 and 6.1.1.4'

loop_
_exptl_crystal_face_index_h
_exptl_crystal_face_index_k
_exptl_crystal_face_index_l
_exptl_crystal_face_perp_dist
0.00 0.00 -1.00 0.06
0.00 0.00 1.00 0.06
0.00 -1.00 0.00 0.14
0.00 1.00 0.00 0.14
-2.00 0.00 1.00 0.14
2.00 0.00 -1.00 0.14

loop_
_geom_angle_atom_site_label_1
_geom_angle_atom_site_label_2
_geom_angle_atom_site_label_3
_geom_angle
C2 O1 C5 106.23(11)
C1 N1 C2 113.67(13)
C1 N2 C3 112.36(12)
C1 N2 C6 125.32(13)
C6 N2 C3 122.19(12)
N1 C1 S 125.84(12)
N2 C1 S 125.48(12)
N2 C1 N1 108.67(13)
O1 C2 N1 113.12(13)
O1 C2 C3 107.14(11)
N1 C2 C3 101.85(12)
N2 C3 C2 103.36(12)
N2 C3 C4 113.40(12)
C4 C3 C2 103.19(11)
O2 C4 C3 110.40(13)
O2 C4 C5 108.20(13)
C5 C4 C3 101.95(12)
O1 C5 C4 103.61(13)
N2 C6 C7 112.91(13)
C8 C7 C6 120.26(14)
C12 C7 C6 120.16(14)
C12 C7 C8 119.55(16)
C7 C8 C9 119.96(18)
C10 C9 C8 120.16(18)
C9 C10 C11 120.02(17)
C10 C11 C12 120.22(18)
C7 C12 C11 120.09(17)

loop_
_geom_bond_atom_site_label_1
_geom_bond_atom_site_label_2
_geom_bond_distance
S C1 1.6874(16)
O1 C2 1.4152(18)
O1 C5 1.444(2)
O2 C4 1.419(2)
N1 C1 1.350(2)
N1 C2 1.450(2)
N2 C1 1.343(2)
N2 C3 1.4594(19)
N2 C6 1.4589(19)
C2 C3 1.553(2)
C3 C4 1.534(2)
C4 C5 1.513(2)
C6 C7 1.509(2)
C7 C8 1.392(2)
C7 C12 1.390(2)
C8 C9 1.395(3)
C9 C10 1.380(3)
C10 C11 1.384(3)
C11 C12 1.390(2)

loop_
_geom_hbond_atom_site_label_D
_geom_hbond_atom_site_label_H
_geom_hbond_atom_site_label_A
_geom_hbond_distance_DH
_geom_hbond_distance_HA
_geom_hbond_distance_DA
_geom_hbond_angle_DHA
_geom_hbond_site_symmetry_A
O2 H2 S 0.77(2) 2.49(3) 3.2423(14) 166(2) 1_665
N1 H1 O1 0.83(3) 2.79(3) 3.2959(19) 121(2) 2_646
